data_8106505
loop_
_publ_author_name
'Zhang, Min'
'Yuan, Lin'
'Yuan, Xian-You'
'Li, Zhong-Yan'

_publ_section_title
;
 Crystal structure of
 4-(1,3-dimethyl-2,3-dihydro-1H-perimidin-2-yl)benzonitrile, C20H17N3
;
_journal_issue 2
_journal_name_full 'Zeitschrift f\"ur Kristallographie - New Crystal Structures'
_journal_page_first 267
_journal_page_last 268
_journal_paper_doi 10.1515/ncrs-2016-0233
_journal_volume 232
_journal_year 2017
_chemical_formula_moiety 'C20 H17 N3'
_chemical_formula_sum 'C20 H17 N3'
_chemical_formula_weight 299.36
_space_group_crystal_system orthorhombic
_space_group_IT_number 62
_space_group_name_Hall '-P 2ac 2n'
_space_group_name_H-M_alt 'P n m a'
_atom_sites_solution_hydrogens geom
_cell_angle_alpha 90
_cell_angle_beta 90
_cell_angle_gamma 90
_cell_formula_units_Z 4
_cell_length_a 11.371(11)
_cell_length_b 12.144(12)
_cell_length_c 11.718(11)
_cell_measurement_reflns_used 4535
_cell_measurement_temperature 296(2)
_cell_measurement_theta_max 25.52
_cell_measurement_theta_min 2.42
_cell_volume 1618(3)
_computing_cell_refinement 'SAINT v8.34A (Bruker, 2013)'
_computing_data_reduction 'SAINT v8.34A (Bruker, 2013)'
_computing_molecular_graphics 'Olex2 (Dolomanov et al., 2009)'
_computing_publication_material 'Olex2 (Dolomanov et al., 2009)'
_computing_structure_refinement 'ShelXL (Sheldrick, 2015)'
_computing_structure_solution 'ShelXS (Sheldrick, 2008)'
_diffrn_ambient_temperature 296.15
_diffrn_measured_fraction_theta_full 0.969
_diffrn_measured_fraction_theta_max 1.000
_diffrn_measurement_device_type 'Bruker APEX-II CCD'
_diffrn_measurement_method '\f and \w scans'
_diffrn_radiation_type MoK\a
_diffrn_radiation_wavelength 0.71073
_diffrn_reflns_av_R_equivalents 0.0211
_diffrn_reflns_av_unetI/netI 0.0103
_diffrn_reflns_Laue_measured_fraction_full 0.969
_diffrn_reflns_Laue_measured_fraction_max 1.000
_diffrn_reflns_limit_h_max 13
_diffrn_reflns_limit_h_min -13
_diffrn_reflns_limit_k_max 14
_diffrn_reflns_limit_k_min -14
_diffrn_reflns_limit_l_max 13
_diffrn_reflns_limit_l_min -13
_diffrn_reflns_number 14552
_diffrn_reflns_point_group_measured_fraction_full 0.969
_diffrn_reflns_point_group_measured_fraction_max 1.000
_diffrn_reflns_theta_full 25.242
_diffrn_reflns_theta_max 24.998
_diffrn_reflns_theta_min 2.415
_diffrn_standards_number 0
_exptl_absorpt_coefficient_mu 0.074
_exptl_absorpt_correction_T_max 0.7456
_exptl_absorpt_correction_T_min 0.6841
_exptl_absorpt_correction_type multi-scan
_exptl_absorpt_process_details
;
SADABS-2014/5 (Bruker,2014/5) was used for absorption correction.
wR2(int) was 0.0588 before and 0.0391 after correction.
The Ratio of minimum to maximum transmission is 0.9175.
The \l/2 correction factor is 0.00150.
;
_exptl_crystal_colour colorless
_exptl_crystal_density_diffrn 1.229
_exptl_crystal_description block
_exptl_crystal_F_000 632
_exptl_crystal_size_max 0.38
_exptl_crystal_size_mid 0.32
_exptl_crystal_size_min 0.30
_refine_diff_density_max 0.118
_refine_diff_density_min -0.161
_refine_diff_density_rms 0.032
_refine_ls_extinction_coef .
_refine_ls_extinction_method none
_refine_ls_goodness_of_fit_ref 1.080
_refine_ls_hydrogen_treatment constr
_refine_ls_matrix_type full
_refine_ls_number_parameters 122
_refine_ls_number_reflns 1496
_refine_ls_number_restraints 0
_refine_ls_restrained_S_all 1.080
_refine_ls_R_factor_all 0.0563
_refine_ls_R_factor_gt 0.0443
_refine_ls_shift/su_max 0.000
_refine_ls_shift/su_mean 0.000
_refine_ls_structure_factor_coef Fsqd
_refine_ls_weighting_details
;
 w=1/[\s^2^(Fo^2^)+(0.0722P)^2^+0.2647P]
 where P=(Fo^2^+2Fc^2^)/3
;
_refine_ls_weighting_scheme calc
_refine_ls_wR_factor_gt 0.1238
_refine_ls_wR_factor_ref 0.1373
_reflns_Friedel_coverage 0.000
_reflns_Friedel_fraction_full .
_reflns_Friedel_fraction_max .
_reflns_number_gt 1147
_reflns_number_total 1496
_reflns_threshold_expression 'I > 2\s(I)'
_cod_data_source_file suppl_ncrs-2016-0233_suppl.cif
_cod_data_source_block 12
_cod_database_code 8106505
_shelx_space_group_comment
;
The symmetry employed for this shelxl refinement is uniquely defined
by the following loop, which should always be used as a source of
symmetry information in preference to the above space-group names.
They are only intended as comments.
;
_olex2_refinement_description
;
1. Fixed Uiso
 At 1.2 times of:
  All C(H) groups
 At 1.5 times of:
  All C(H,H,H) groups
2.a Ternary CH refined with riding coordinates:
 C8(H8)
2.b Aromatic/amide H refined with riding coordinates:
 C10(H10), C11(H11), C14(H14), C5(H5), C13(H13), C3(H3), C4(H4)
2.c Idealised Me refined as rotating group:
 C7(H7A,H7B,H7C)
;
_olex2_submission_special_instructions 'No special instructions were received'
_publcif_info_exptl_table_max_cols 4
_publcif_info_exptl_table_use_headnotes n

loop_
_space_group_symop_operation_xyz
'x, y, z'
'-x+1/2, -y, z+1/2'
'x+1/2, -y+1/2, -z+1/2'
'-x, y+1/2, -z'
'-x, -y, -z'
'x-1/2, y, -z-1/2'
'-x-1/2, y-1/2, z-1/2'
'x, -y-1/2, z'

loop_
_atom_site_label
_atom_site_type_symbol
_atom_site_fract_x
_atom_site_fract_y
_atom_site_fract_z
_atom_site_U_iso_or_equiv
_atom_site_adp_type
_atom_site_occupancy
_atom_site_site_symmetry_order
_atom_site_calc_flag
_atom_site_refinement_flags_posn
_atom_site_refinement_flags_adp
_atom_site_refinement_flags_occupancy
_atom_site_disorder_assembly
_atom_site_disorder_group
C1 C 0.12162(18) 0.7500 0.10144(17) 0.0545(5) Uani 1 2 d S T P . .
N1 N 0.00646(11) 0.65188(12) 0.24122(12) 0.0663(4) Uani 1 1 d . . . . .
C6 C 0.08429(14) 0.64812(14) 0.14966(13) 0.0597(4) Uani 1 1 d . . . . .
C10 C 0.22079(18) 0.7500 0.37529(18) 0.0628(6) Uani 1 2 d S T P . .
H10 H 0.2431 0.7500 0.2989 0.075 Uiso 1 2 calc RS T P . .
C11 C 0.30549(18) 0.7500 0.45840(17) 0.0600(6) Uani 1 2 d S T P . .
H11 H 0.3846 0.7500 0.4383 0.072 Uiso 1 2 calc RS T P . .
C15 C 0.3632(2) 0.7500 0.65776(19) 0.0620(6) Uani 1 2 d S T P . .
C2 C 0.19449(19) 0.7500 0.00363(18) 0.0603(6) Uani 1 2 d S T P . .
C8 C 0.00578(19) 0.7500 0.31227(19) 0.0638(6) Uani 1 2 d S T P . .
H8 H -0.0693 0.7500 0.3533 0.077 Uiso 1 2 calc RS T P . .
C14 C 0.0723(2) 0.7500 0.5171(2) 0.0776(8) Uani 1 2 d S T P . .
H14 H -0.0068 0.7500 0.5372 0.093 Uiso 1 2 calc RS T P . .
C12 C 0.27356(17) 0.7500 0.57158(17) 0.0531(5) Uani 1 2 d S T P . .
C9 C 0.10249(18) 0.7500 0.40311(17) 0.0562(6) Uani 1 2 d S T P . .
C5 C 0.12108(18) 0.55110(16) 0.09984(16) 0.0775(5) Uani 1 1 d . . . . .
H5 H 0.0978 0.4840 0.1308 0.093 Uiso 1 1 calc R . . . .
C13 C 0.1561(2) 0.7500 0.60174(19) 0.0746(8) Uani 1 2 d S T P . .
H13 H 0.1340 0.7500 0.6782 0.090 Uiso 1 2 calc RS T P . .
N2 N 0.4342(2) 0.7500 0.72641(19) 0.0903(8) Uani 1 2 d S T P . .
C3 C 0.22898(17) 0.64838(16) -0.04401(16) 0.0740(5) Uani 1 1 d . . . . .
H3 H 0.2768 0.6472 -0.1084 0.089 Uiso 1 1 calc R . . . .
C4 C 0.19303(18) 0.55289(16) 0.00334(17) 0.0828(6) Uani 1 1 d . . . . .
H4 H 0.2168 0.4866 -0.0291 0.099 Uiso 1 1 calc R . . . .
C7 C -0.0258(2) 0.55010(19) 0.29843(18) 0.0948(7) Uani 1 1 d . . . . .
H7A H -0.0578 0.4994 0.2438 0.142 Uiso 1 1 calc GR . . . .
H7B H -0.0837 0.5653 0.3560 0.142 Uiso 1 1 calc GR . . . .
H7C H 0.0426 0.5183 0.3333 0.142 Uiso 1 1 calc GR . . . .

loop_
_atom_site_aniso_label
_atom_site_aniso_U_11
_atom_site_aniso_U_22
_atom_site_aniso_U_33
_atom_site_aniso_U_23
_atom_site_aniso_U_13
_atom_site_aniso_U_12
C1 0.0489(11) 0.0655(13) 0.0490(11) 0.000 -0.0117(9) 0.000
N1 0.0576(8) 0.0848(10) 0.0565(8) 0.0034(7) -0.0052(6) -0.0134(7)
C6 0.0531(9) 0.0733(11) 0.0528(9) 0.0002(7) -0.0102(7) -0.0062(7)
C10 0.0449(11) 0.1026(18) 0.0408(10) 0.000 0.0039(9) 0.000
C11 0.0418(11) 0.0908(16) 0.0474(11) 0.000 0.0031(9) 0.000
C15 0.0570(13) 0.0809(15) 0.0482(12) 0.000 -0.0005(10) 0.000
C2 0.0556(12) 0.0746(15) 0.0508(12) 0.000 -0.0067(10) 0.000
C8 0.0455(11) 0.0942(17) 0.0517(12) 0.000 -0.0002(10) 0.000
C14 0.0436(12) 0.136(2) 0.0531(13) 0.000 0.0081(10) 0.000
C12 0.0488(11) 0.0652(13) 0.0452(11) 0.000 -0.0024(9) 0.000
C9 0.0459(11) 0.0759(14) 0.0469(11) 0.000 -0.0004(9) 0.000
C5 0.0886(13) 0.0661(11) 0.0777(12) -0.0011(9) -0.0014(10) -0.0091(9)
C13 0.0533(13) 0.129(2) 0.0415(11) 0.000 0.0055(10) 0.000
N2 0.0725(15) 0.134(2) 0.0643(13) 0.000 -0.0181(12) 0.000
C3 0.0753(11) 0.0864(13) 0.0602(10) -0.0090(9) 0.0018(9) 0.0024(9)
C4 0.0971(15) 0.0729(13) 0.0784(13) -0.0150(10) 0.0060(11) 0.0018(10)
C7 0.0974(15) 0.1060(16) 0.0808(13) 0.0122(11) 0.0044(12) -0.0318(12)

loop_
_atom_type_symbol
_atom_type_description
_atom_type_scat_dispersion_real
_atom_type_scat_dispersion_imag
_atom_type_scat_source
C C 0.0033 0.0016 'International Tables Vol C Tables 4.2.6.8 and 6.1.1.4'
H H 0.0000 0.0000 'International Tables Vol C Tables 4.2.6.8 and 6.1.1.4'
N N 0.0061 0.0033 'International Tables Vol C Tables 4.2.6.8 and 6.1.1.4'

loop_
_geom_angle_atom_site_label_1
_geom_angle_atom_site_label_2
_geom_angle_atom_site_label_3
_geom_angle
_geom_angle_site_symmetry_1
_geom_angle_site_symmetry_3
C6 C1 C6 120.5(2) . 8_575
C2 C1 C6 119.73(10) . .
C2 C1 C6 119.73(10) . 8_575
C6 N1 C8 118.15(14) . .
C6 N1 C7 119.24(16) . .
C7 N1 C8 115.57(15) . .
N1 C6 C1 117.82(15) . .
C5 C6 C1 118.90(17) . .
C5 C6 N1 123.16(15) . .
C11 C10 C9 121.1(2) . .
C10 C11 C12 120.0(2) . .
N2 C15 C12 179.8(2) . .
C3 C2 C1 118.93(12) . .
C3 C2 C1 118.93(12) 8_575 .
C3 C2 C3 122.1(2) . 8_575
N1 C8 N1 110.11(19) . 8_575
N1 C8 C9 113.24(12) 8_575 .
N1 C8 C9 113.24(12) . .
C13 C14 C9 121.7(2) . .
C11 C12 C15 119.4(2) . .
C11 C12 C13 120.13(19) . .
C13 C12 C15 120.5(2) . .
C10 C9 C8 122.31(19) . .
C14 C9 C10 118.1(2) . .
C14 C9 C8 119.6(2) . .
C6 C5 C4 120.47(17) . .
C14 C13 C12 119.0(2) . .
C4 C3 C2 120.35(18) . .
C3 C4 C5 121.61(18) . .

loop_
_geom_bond_atom_site_label_1
_geom_bond_atom_site_label_2
_geom_bond_distance
_geom_bond_site_symmetry_2
C1 C6 1.425(2) 8_575
C1 C6 1.425(2) .
C1 C2 1.414(3) .
N1 C6 1.392(2) .
N1 C8 1.454(2) .
N1 C7 1.453(3) .
C6 C5 1.380(3) .
C10 C11 1.370(3) .
C10 C9 1.384(3) .
C11 C12 1.375(3) .
C15 C12 1.435(3) .
C15 N2 1.140(3) .
C2 C3 1.410(2) .
C2 C3 1.410(2) 8_575
C8 N1 1.454(2) 8_575
C8 C9 1.530(3) .
C14 C9 1.379(3) .
C14 C13 1.376(3) .
C12 C13 1.382(3) .
C5 C4 1.396(3) .
C3 C4 1.349(3) .

loop_
_publcif_info_datablock.id
_publcif_info_datablock.publ_exptl
_publcif_info_datablock.publ_geom
_publcif_info_datablock.structure
{a4217f6f-f4cd-4187-93d7-6a12bbc4146a} y y y

loop_
_publcif_info_exptl_table_extra_item
sin_theta_over_lambda_max

loop_
_publcif_info_tables.block_id
_publcif_info_tables.reference_item
{a4217f6f-f4cd-4187-93d7-6a12bbc4146a} '_publcif_info_datablock.publ_exptl'
